data_7249588
loop_
_publ_author_name
'Novikov, Anton P.'
'Sitanskaia, Anastasiia V.'
'Volkov, Mikhail A.'
'Nevolin, Iurii M.'
'Grigoriev, Mikhail S.'

_publ_section_title
;
 Intermolecular non-covalent interactions in the organic perrhenates
 crystal structures: from theory to practice
;
_journal_issue 46
_journal_name_full CrystEngComm
_journal_page_first 6640
_journal_page_last 6649
_journal_paper_doi 10.1039/D4CE00951G
_journal_volume 26
_journal_year 2024
_chemical_formula_moiety 'O4 Re, C6 H5 N O2, C6 H6 N O2'
_chemical_formula_sum 'C12 H11 N2 O8 Re'
_chemical_formula_weight 497.43
_space_group_crystal_system monoclinic
_space_group_IT_number 14
_space_group_name_Hall '-P 2ybc'
_space_group_name_H-M_alt 'P 1 21/c 1'
_atom_sites_solution_hydrogens mixed
_atom_sites_solution_primary dual
_audit_creation_date 2024-10-14
_audit_creation_method
;
Olex2 1.5
(compiled 2023.08.24 svn.re1ec1418 for OlexSys, GUI svn.r6817)
;
_audit_update_record
;
2024-11-01 deposited with the CCDC.	2024-11-07 downloaded from the CCDC.
;
_cell_angle_alpha 90
_cell_angle_beta 106.006(3)
_cell_angle_gamma 90
_cell_formula_units_Z 4
_cell_length_a 10.7017(9)
_cell_length_b 11.3642(9)
_cell_length_c 12.4987(11)
_cell_measurement_reflns_used 1809
_cell_measurement_temperature 100(2)
_cell_measurement_theta_max 23.814
_cell_measurement_theta_min 3.392
_cell_volume 1461.1(2)
_computing_cell_refinement 'SAINT V8.40B (Bruker, 2020)'
_computing_data_collection 'APEX3 v2019.11-0 (Bruker, 2019)'
_computing_data_reduction 'SAINT V8.40B (Bruker, 2020)'
_computing_molecular_graphics 'Olex2 1.5 (Dolomanov et al., 2009)'
_computing_publication_material 'Olex2 1.5 (Dolomanov et al., 2009)'
_computing_structure_refinement 'SHELXL 2018/3 (Sheldrick, 2015)'
_computing_structure_solution 'SHELXT 2018/2 (Sheldrick, 2018)'
_diffrn_ambient_temperature 100(2)
_diffrn_measured_fraction_theta_full 0.995
_diffrn_measured_fraction_theta_max 0.996
_diffrn_measurement_device_type 'Bruker KAPPA APEX II area-detector diffractometer'
_diffrn_radiation_type MoK\a
_diffrn_radiation_wavelength 0.71073
_diffrn_reflns_av_R_equivalents 0.1143
_diffrn_reflns_av_unetI/netI 0.0899
_diffrn_reflns_Laue_measured_fraction_full 0.995
_diffrn_reflns_Laue_measured_fraction_max 0.996
_diffrn_reflns_limit_h_max 15
_diffrn_reflns_limit_h_min -15
_diffrn_reflns_limit_k_max 15
_diffrn_reflns_limit_k_min -15
_diffrn_reflns_limit_l_max 17
_diffrn_reflns_limit_l_min -17
_diffrn_reflns_number 25068
_diffrn_reflns_point_group_measured_fraction_full 0.995
_diffrn_reflns_point_group_measured_fraction_max 0.996
_diffrn_reflns_theta_full 25.242
_diffrn_reflns_theta_max 29.999
_diffrn_reflns_theta_min 4.097
_exptl_absorpt_coefficient_mu 8.362
_exptl_absorpt_correction_T_max 1.0000
_exptl_absorpt_correction_T_min 0.7533
_exptl_absorpt_correction_type multi-scan
_exptl_absorpt_process_details
;
SADABS-2016/2 (Bruker,2016/2) was used for absorption correction.
wR2(int) was 0.1167 before and 0.0770 after correction.
The Ratio of minimum to maximum transmission is 0.7533.
The \l/2 correction factor is Not present.
;
_exptl_crystal_colour colourless
_exptl_crystal_colour_primary colourless
_exptl_crystal_density_diffrn 2.261
_exptl_crystal_description block
_exptl_crystal_F_000 944
_exptl_crystal_size_max 0.1
_exptl_crystal_size_mid 0.07
_exptl_crystal_size_min 0.06
_refine_diff_density_max 1.033
_refine_diff_density_min -1.354
_refine_diff_density_rms 0.262
_refine_ls_extinction_coef 0.00133(14)
_refine_ls_extinction_expression Fc^*^=kFc[1+0.001xFc^2^\l^3^/sin(2\q)]^-1/4^
_refine_ls_extinction_method 'SHELXL-2018/3 (Sheldrick 2018)'
_refine_ls_goodness_of_fit_ref 1.005
_refine_ls_hydrogen_treatment mixed
_refine_ls_matrix_type full
_refine_ls_number_parameters 218
_refine_ls_number_reflns 4241
_refine_ls_number_restraints 3
_refine_ls_restrained_S_all 1.005
_refine_ls_R_factor_all 0.0723
_refine_ls_R_factor_gt 0.0438
_refine_ls_shift/su_max 0.000
_refine_ls_shift/su_mean 0.000
_refine_ls_structure_factor_coef Fsqd
_refine_ls_weighting_details 'w=1/[\s^2^(Fo^2^)+(0.0139P)^2^] where P=(Fo^2^+2Fc^2^)/3'
_refine_ls_weighting_scheme calc
_refine_ls_wR_factor_gt 0.0764
_refine_ls_wR_factor_ref 0.0871
_reflns_Friedel_coverage 0.000
_reflns_number_gt 3034
_reflns_number_total 4241
_reflns_threshold_expression 'I > 2\s(I)'
_cod_data_source_file d4ce00951g2.cif
_cod_data_source_block picolre_lt_0m
_cod_depositor_comments 'Adding full bibliography for 7249580--7249590.cif.'
_cod_database_code 7249588
_shelx_shelxl_version_number 2018/3
_shelx_space_group_comment
;
The symmetry employed for this shelxl refinement is uniquely defined
by the following loop, which should always be used as a source of
symmetry information in preference to the above space-group names.
They are only intended as comments.
;
_olex2_refinement_description
;
1. Restrained distances
 N13-H13 = N3-H3
 0.86 with sigma of 0.02
 O2-H2
 0.8 with sigma of 0.1
2.a Aromatic/amide H refined with riding coordinates:
 C4(H4), C7(H7), C15(H15), C5(H5), C17(H17), C14(H14), C6(H6), C16(H16)
;
_olex2_submission_special_instructions 'No special instructions were received'

loop_
_space_group_symop_operation_xyz
'x, y, z'
'-x, y+1/2, -z+1/2'
'-x, -y, -z'
'x, -y-1/2, z-1/2'

loop_
_atom_site_label
_atom_site_type_symbol
_atom_site_fract_x
_atom_site_fract_y
_atom_site_fract_z
_atom_site_U_iso_or_equiv
_atom_site_adp_type
_atom_site_occupancy
_atom_site_site_symmetry_order
_atom_site_calc_flag
_atom_site_refinement_flags_posn
_atom_site_refinement_flags_adp
_atom_site_refinement_flags_occupancy
_atom_site_disorder_assembly
_atom_site_disorder_group
Re1 Re 1.01077(2) 0.31351(2) 0.22928(2) 0.01770(9) Uani 1 1 d . . . . .
O12 O 0.4952(4) 0.3128(4) 0.1242(4) 0.0276(11) Uani 1 1 d . . . . .
O2 O 0.3899(5) 0.4974(4) 0.3046(4) 0.0268(11) Uani 1 1 d D . . . .
H2 H 0.446(6) 0.489(6) 0.256(5) 0.040 Uiso 1 1 d D U . . .
O11 O 0.5449(4) 0.4951(4) 0.1930(4) 0.0210(10) Uani 1 1 d . . . . .
O1 O 0.4876(5) 0.3444(4) 0.4063(4) 0.0309(12) Uani 1 1 d . . . . .
O6 O 1.0157(4) 0.4658(4) 0.2388(3) 0.0212(10) Uani 1 1 d . . . . .
N3 N 0.3345(5) 0.3691(4) 0.5439(4) 0.0180(11) Uani 1 1 d D . . . .
H3 H 0.390(5) 0.314(4) 0.549(5) 0.022 Uiso 1 1 d D U . . .
N13 N 0.6487(5) 0.3411(4) -0.0140(5) 0.0193(12) Uani 1 1 d D . . . .
H13 H 0.599(5) 0.283(4) -0.012(5) 0.023 Uiso 1 1 d D U . . .
O5 O 0.8736(5) 0.2636(4) 0.2606(4) 0.0362(13) Uani 1 1 d . . . . .
O4 O 1.0075(5) 0.2728(4) 0.0958(4) 0.0316(12) Uani 1 1 d . . . . .
C1 C 0.4074(6) 0.4234(5) 0.3843(5) 0.0181(13) Uani 1 1 d . . . . .
C11 C 0.5546(6) 0.4065(5) 0.1321(5) 0.0178(13) Uani 1 1 d . . . . .
O3 O 1.1490(5) 0.2563(4) 0.3195(4) 0.0375(13) Uani 1 1 d . . . . .
C12 C 0.6476(6) 0.4248(5) 0.0626(5) 0.0169(13) Uani 1 1 d . . . . .
C4 C 0.2676(6) 0.3760(5) 0.6186(5) 0.0202(14) Uani 1 1 d . . . . .
H4 H 0.281035 0.319974 0.677088 0.024 Uiso 1 1 calc R U . . .
C2 C 0.3196(6) 0.4445(5) 0.4584(5) 0.0172(13) Uani 1 1 d . . . . .
C7 C 0.2312(6) 0.5341(5) 0.4467(6) 0.0226(15) Uani 1 1 d . . . . .
H7 H 0.218352 0.587551 0.386223 0.027 Uiso 1 1 calc R U . . .
C15 C 0.8058(6) 0.4387(6) -0.0777(5) 0.0247(15) Uani 1 1 d . . . . .
H15 H 0.861042 0.441791 -0.125511 0.030 Uiso 1 1 calc R U . . .
C5 C 0.1779(6) 0.4658(5) 0.6102(5) 0.0214(14) Uani 1 1 d . . . . .
H5 H 0.129207 0.471923 0.663073 0.026 Uiso 1 1 calc R U . . .
C17 C 0.7278(6) 0.5201(6) 0.0680(5) 0.0219(14) Uani 1 1 d . . . . .
H17 H 0.728215 0.581177 0.120055 0.026 Uiso 1 1 calc R U . . .
C14 C 0.7231(6) 0.3460(6) -0.0828(6) 0.0248(15) Uani 1 1 d . . . . .
H14 H 0.718965 0.285013 -0.135705 0.030 Uiso 1 1 calc R U . . .
C6 C 0.1599(6) 0.5460(6) 0.5248(5) 0.0216(14) Uani 1 1 d . . . . .
H6 H 0.099810 0.608847 0.518866 0.026 Uiso 1 1 calc R U . . .
C16 C 0.8082(6) 0.5282(6) -0.0016(6) 0.0254(15) Uani 1 1 d . . . . .
H16 H 0.864063 0.594063 0.002615 0.030 Uiso 1 1 calc R U . . .

loop_
_atom_site_aniso_label
_atom_site_aniso_U_11
_atom_site_aniso_U_22
_atom_site_aniso_U_33
_atom_site_aniso_U_23
_atom_site_aniso_U_13
_atom_site_aniso_U_12
Re1 0.01965(14) 0.01638(13) 0.01814(14) 0.00043(11) 0.00702(10) -0.00005(11)
O12 0.033(3) 0.025(2) 0.030(3) -0.005(2) 0.017(2) -0.016(2)
O2 0.031(3) 0.031(3) 0.022(3) 0.005(2) 0.014(2) 0.005(2)
O11 0.025(2) 0.020(2) 0.022(2) -0.0006(19) 0.014(2) -0.0021(19)
O1 0.030(3) 0.036(3) 0.031(3) 0.010(2) 0.015(2) 0.017(2)
O6 0.023(2) 0.022(2) 0.022(2) -0.0009(18) 0.012(2) 0.0023(19)
N3 0.016(3) 0.019(3) 0.018(3) 0.001(2) 0.004(2) 0.008(2)
N13 0.019(3) 0.019(3) 0.019(3) 0.000(2) 0.003(2) -0.006(2)
O5 0.036(3) 0.037(3) 0.046(3) -0.002(3) 0.029(3) -0.008(2)
O4 0.041(3) 0.032(3) 0.024(3) -0.004(2) 0.012(2) 0.003(2)
C1 0.013(3) 0.027(3) 0.014(3) 0.000(3) 0.003(3) -0.002(3)
C11 0.018(3) 0.021(3) 0.014(3) -0.002(2) 0.004(3) -0.004(3)
O3 0.041(3) 0.028(3) 0.033(3) -0.002(2) -0.006(3) 0.011(2)
C12 0.014(3) 0.020(3) 0.017(3) 0.000(3) 0.005(3) 0.002(2)
C4 0.023(3) 0.024(3) 0.016(3) -0.002(3) 0.009(3) 0.000(3)
C2 0.019(3) 0.020(3) 0.011(3) -0.003(2) 0.000(2) -0.004(3)
C7 0.025(3) 0.018(3) 0.022(4) -0.002(3) 0.001(3) 0.002(3)
C15 0.018(3) 0.035(4) 0.021(3) 0.010(3) 0.005(3) 0.000(3)
C5 0.019(3) 0.025(3) 0.024(4) -0.005(3) 0.011(3) -0.002(3)
C17 0.024(3) 0.025(3) 0.014(3) 0.000(3) 0.001(3) -0.004(3)
C14 0.022(3) 0.028(4) 0.026(4) 0.006(3) 0.009(3) 0.002(3)
C6 0.014(3) 0.027(4) 0.023(4) -0.005(3) 0.004(3) -0.002(3)
C16 0.023(3) 0.030(4) 0.023(4) 0.007(3) 0.006(3) -0.004(3)

loop_
_atom_type_symbol
_atom_type_description
_atom_type_scat_dispersion_real
_atom_type_scat_dispersion_imag
_atom_type_scat_source
C C 0.0033 0.0016 'International Tables Vol C Tables 4.2.6.8 and 6.1.1.4'
H H 0.0000 0.0000 'International Tables Vol C Tables 4.2.6.8 and 6.1.1.4'
N N 0.0061 0.0033 'International Tables Vol C Tables 4.2.6.8 and 6.1.1.4'
O O 0.0106 0.0060 'International Tables Vol C Tables 4.2.6.8 and 6.1.1.4'
Re Re -1.0185 7.2310 'International Tables Vol C Tables 4.2.6.8 and 6.1.1.4'

loop_
_geom_angle_atom_site_label_1
_geom_angle_atom_site_label_2
_geom_angle_atom_site_label_3
_geom_angle
_geom_angle_site_symmetry_1
_geom_angle_site_symmetry_3
_geom_angle_publ_flag
O5 Re1 O6 109.0(2) . . ?
O5 Re1 O4 110.0(2) . . ?
O5 Re1 O3 111.1(3) . . ?
O4 Re1 O6 109.1(2) . . ?
O3 Re1 O6 109.1(2) . . ?
O3 Re1 O4 108.5(2) . . ?
C1 O2 H2 116(4) . . ?
C4 N3 H3 120(5) . . ?
C4 N3 C2 123.6(5) . . ?
C2 N3 H3 117(5) . . ?
C12 N13 H13 114(5) . . ?
C14 N13 H13 123(5) . . ?
C14 N13 C12 123.7(6) . . ?
O2 C1 C2 113.1(5) . . ?
O1 C1 O2 127.0(6) . . ?
O1 C1 C2 119.8(6) . . ?
O12 C11 O11 127.0(6) . . ?
O12 C11 C12 118.8(5) . . ?
O11 C11 C12 114.1(5) . . ?
N13 C12 C11 116.6(5) . . ?
N13 C12 C17 117.6(6) . . ?
C17 C12 C11 125.8(6) . . ?
N3 C4 H4 120.4 . . ?
N3 C4 C5 119.2(6) . . ?
C5 C4 H4 120.4 . . ?
N3 C2 C1 115.4(5) . . ?
N3 C2 C7 119.1(6) . . ?
C7 C2 C1 125.5(6) . . ?
C2 C7 H7 120.3 . . ?
C2 C7 C6 119.3(6) . . ?
C6 C7 H7 120.3 . . ?
C14 C15 H15 120.4 . . ?
C14 C15 C16 119.1(6) . . ?
C16 C15 H15 120.4 . . ?
C4 C5 H5 120.3 . . ?
C6 C5 C4 119.5(6) . . ?
C6 C5 H5 120.3 . . ?
C12 C17 H17 119.7 . . ?
C12 C17 C16 120.6(6) . . ?
C16 C17 H17 119.7 . . ?
N13 C14 C15 120.0(6) . . ?
N13 C14 H14 120.0 . . ?
C15 C14 H14 120.0 . . ?
C7 C6 H6 120.4 . . ?
C5 C6 C7 119.3(6) . . ?
C5 C6 H6 120.4 . . ?
C15 C16 H16 120.5 . . ?
C17 C16 C15 119.0(6) . . ?
C17 C16 H16 120.5 . . ?

loop_
_geom_bond_atom_site_label_1
_geom_bond_atom_site_label_2
_geom_bond_distance
_geom_bond_site_symmetry_2
_geom_bond_publ_flag
Re1 O6 1.735(4) . ?
Re1 O5 1.717(5) . ?
Re1 O4 1.722(5) . ?
Re1 O3 1.721(4) . ?
O12 C11 1.229(7) . ?
O2 H2 0.97(6) . ?
O2 C1 1.278(7) . ?
O11 C11 1.283(7) . ?
O1 C1 1.221(7) . ?
N3 H3 0.855(19) . ?
N3 C4 1.325(8) . ?
N3 C2 1.344(8) . ?
N13 H13 0.853(19) . ?
N13 C12 1.351(8) . ?
N13 C14 1.325(8) . ?
C1 C2 1.509(8) . ?
C11 C12 1.505(8) . ?
C12 C17 1.373(8) . ?
C4 H4 0.9500 . ?
C4 C5 1.385(8) . ?
C2 C7 1.369(8) . ?
C7 H7 0.9500 . ?
C7 C6 1.401(9) . ?
C15 H15 0.9500 . ?
C15 C14 1.366(8) . ?
C15 C16 1.388(9) . ?
C5 H5 0.9500 . ?
C5 C6 1.377(9) . ?
C17 H17 0.9500 . ?
C17 C16 1.385(9) . ?
C14 H14 0.9500 . ?
C6 H6 0.9500 . ?
C16 H16 0.9500 . ?

loop_
_geom_hbond_atom_site_label_D
_geom_hbond_atom_site_label_H
_geom_hbond_atom_site_label_A
_geom_hbond_distance_DH
_geom_hbond_distance_HA
_geom_hbond_distance_DA
_geom_hbond_angle_DHA
_geom_hbond_site_symmetry_A
_geom_hbond_publ_flag
O2 H2 O11 0.97(6) 1.49(6) 2.444(6) 169(7) . yes
N3 H3 O12 0.855(19) 1.91(4) 2.700(6) 153(6) 4_566 yes
N13 H13 O1 0.853(19) 1.97(4) 2.731(7) 148(6) 4_565 yes
C15 H15 O6 0.95 2.42 3.317(8) 156.5 3_765 yes
C5 H5 O6 0.95 2.34 3.258(7) 163.4 3_666 yes
C17 H17 O3 0.95 2.39 3.146(8) 136.3 2_755 yes
C14 H14 O5 0.95 2.43 3.116(9) 129.0 4_565 yes
C6 H6 O4 0.95 2.44 3.261(8) 145.0 2_655 yes

loop_
_geom_torsion_atom_site_label_1
_geom_torsion_atom_site_label_2
_geom_torsion_atom_site_label_3
_geom_torsion_atom_site_label_4
_geom_torsion
_geom_torsion_site_symmetry_1
_geom_torsion_site_symmetry_2
_geom_torsion_site_symmetry_3
_geom_torsion_site_symmetry_4
_geom_torsion_publ_flag
O12 C11 C12 N13 7.3(9) . . . . ?
O12 C11 C12 C17 -174.8(6) . . . . ?
O2 C1 C2 N3 -179.8(5) . . . . ?
O2 C1 C2 C7 -1.6(9) . . . . ?
O11 C11 C12 N13 -171.4(5) . . . . ?
O11 C11 C12 C17 6.5(9) . . . . ?
O1 C1 C2 N3 -2.2(8) . . . . ?
O1 C1 C2 C7 176.0(6) . . . . ?
N3 C4 C5 C6 0.0(9) . . . . ?
N3 C2 C7 C6 0.9(9) . . . . ?
N13 C12 C17 C16 -1.1(9) . . . . ?
C1 C2 C7 C6 -177.2(5) . . . . ?
C11 C12 C17 C16 -179.0(6) . . . . ?
C12 N13 C14 C15 0.8(10) . . . . ?
C12 C17 C16 C15 0.4(9) . . . . ?
C4 N3 C2 C1 178.5(5) . . . . ?
C4 N3 C2 C7 0.2(9) . . . . ?
C4 C5 C6 C7 1.1(9) . . . . ?
C2 N3 C4 C5 -0.7(9) . . . . ?
C2 C7 C6 C5 -1.6(9) . . . . ?
C14 N13 C12 C11 178.6(6) . . . . ?
C14 N13 C12 C17 0.5(9) . . . . ?
C14 C15 C16 C17 0.9(9) . . . . ?
C16 C15 C14 N13 -1.5(9) . . . . ?
